data_2019545
loop_
_publ_author_name
'Zhang, Wei'
'Feng, Yu-Quan'

_publ_section_title
;
 A novel dinuclear bismuth(III) coordination compound:
 bis(\m-pyridine-2,6-dicarboxylato)-\k^4^<i>O</i>^2^,<i>N</i>,<i>O</i>^6^:<i>O</i>^6'^;\k^4^<i>O</i>^2^:<i>O</i>^2'^,<i>N</i>,<i>O</i>^6^-bis[(azido-\k<i>N</i>)(1,10-phenanthroline-\k^2^<i>N</i>,<i>N</i>')bismuth(III)]
 tetrahydrate
;
_journal_coeditor_code KU3130
_journal_issue 6
_journal_name_full 'Acta Crystallographica Section C'
_journal_page_first 562
_journal_page_last 565
_journal_paper_doi 10.1107/S2053229614009863
_journal_volume 70
_journal_year 2014
_chemical_formula_iupac '[Bi (C7 H3 N O4) (N3) (C12 H8 N2)] , 2H2 O'
_chemical_formula_moiety 'C19 H11 Bi N6 O4, 2H2 O'
_chemical_formula_sum 'C19 H15 Bi N6 O6'
_chemical_formula_weight 632.35
_chemical_name_systematic
;Bis(\m-pyridine-2,6-dicarboxylato)-\k^4^<i>O</i>^2^,<i>N</i>,<i>O</i>^6^:<i>O</i>^6'^;\k^4^<i>O</i>^2^:<i>O</i>^2'^,<i>N</i>,<i>O</i>^6^-bis[(azido-\k<i>N</i>)(1,10-phenanthroline-\k^2^<i>N</i>,<i>N</i>')bismuth(III)]
tetrahydrate
;
_space_group_IT_number 61
_symmetry_cell_setting orthorhombic
_symmetry_space_group_name_Hall '-P 2ac 2ab'
_symmetry_space_group_name_H-M 'P b c a'
_atom_sites_solution_hydrogens geom
_atom_sites_solution_primary direct
_atom_sites_solution_secondary difmap
_audit_creation_method SHELXL97
_cell_angle_alpha 90.00
_cell_angle_beta 90.00
_cell_angle_gamma 90.00
_cell_formula_units_Z 8
_cell_length_a 7.280(3)
_cell_length_b 22.171(10)
_cell_length_c 24.289(11)
_cell_measurement_reflns_used 4566
_cell_measurement_temperature 296(2)
_cell_measurement_theta_max 26.67
_cell_measurement_theta_min 3.06
_cell_volume 3920(3)
_computing_cell_refinement 'SAINT (Bruker, 2008)'
_computing_data_collection 'APEX2 (Bruker, 2008)'
_computing_data_reduction 'SAINT (Bruker, 2008)'
_computing_molecular_graphics 'SHELXTL (Bruker, 2008)'
_computing_publication_material 'SHELXTL (Bruker, 2008)'
_computing_structure_refinement 'SHELXL97 (Sheldrick, 2008)'
_computing_structure_solution 'SHELXS97 (Sheldrick, 2008)'
_diffrn_ambient_temperature 296(2)
_diffrn_measured_fraction_theta_full 0.999
_diffrn_measured_fraction_theta_max 0.999
_diffrn_measurement_device_type 'Bruker APEXII CCD area-detector'
_diffrn_measurement_method '\f and \w scans'
_diffrn_radiation_monochromator graphite
_diffrn_radiation_source 'fine-focus sealed tube'
_diffrn_radiation_type MoK\a
_diffrn_radiation_wavelength 0.71073
_diffrn_reflns_av_R_equivalents 0.0636
_diffrn_reflns_av_sigmaI/netI 0.0501
_diffrn_reflns_limit_h_max 8
_diffrn_reflns_limit_h_min -8
_diffrn_reflns_limit_k_max 25
_diffrn_reflns_limit_k_min -27
_diffrn_reflns_limit_l_max 29
_diffrn_reflns_limit_l_min -22
_diffrn_reflns_number 20096
_diffrn_reflns_theta_full 26.00
_diffrn_reflns_theta_max 26.00
_diffrn_reflns_theta_min 2.02
_exptl_absorpt_coefficient_mu 9.048
_exptl_absorpt_correction_T_max 0.3640
_exptl_absorpt_correction_T_min 0.2927
_exptl_absorpt_correction_type multi-scan
_exptl_absorpt_process_details '(SADABS; Bruker, 2008)'
_exptl_crystal_colour colourless
_exptl_crystal_density_diffrn 2.143
_exptl_crystal_density_method 'not measured'
_exptl_crystal_description rod
_exptl_crystal_F_000 2416
_exptl_crystal_size_max 0.18
_exptl_crystal_size_mid 0.16
_exptl_crystal_size_min 0.14
_refine_diff_density_max 1.072
_refine_diff_density_min -1.050
_refine_ls_extinction_method none
_refine_ls_goodness_of_fit_ref 1.006
_refine_ls_hydrogen_treatment mixed
_refine_ls_matrix_type full
_refine_ls_number_parameters 301
_refine_ls_number_reflns 3843
_refine_ls_number_restraints 7
_refine_ls_restrained_S_all 1.006
_refine_ls_R_factor_all 0.0468
_refine_ls_R_factor_gt 0.0282
_refine_ls_shift/su_max 0.001
_refine_ls_shift/su_mean 0.000
_refine_ls_structure_factor_coef Fsqd
_refine_ls_weighting_details 'calc w = 1/[\s^2^(Fo^2^)+(0.0182P)^2^+4.6235P] where P=(Fo^2^+2Fc^2^)/3'
_refine_ls_weighting_scheme calc
_refine_ls_wR_factor_gt 0.0595
_refine_ls_wR_factor_ref 0.0680
_reflns_number_gt 2876
_reflns_number_total 3843
_reflns_threshold_expression I>2\s(I)
_cod_data_source_file ku3130sup1.cf
_cod_data_source_block I
_cod_depositor_comments
;
          Adding full bibliography for 2019545.cif.

2017-04-24
Z value and formula fixed to values more according to usual
chemical conventions.                 miguel
;
_cod_original_formula_sum 'C38 H30 Bi2 N12 O12'
_cod_original_formula_weight 1264.70
_cod_original_formula_moiety 'C38 H22 Bi2 N12 O8, 4H2 O'
_cod_original_formula_units_Z 4
_cod_original_sg_symbol_Hall -P2ac2ab
_cod_database_code 2019545
_cod_database_fobs_code 2019545

loop_
_symmetry_equiv_pos_as_xyz
'x, y, z'
'-x+1/2, -y, z+1/2'
'-x, y+1/2, -z+1/2'
'x+1/2, -y+1/2, -z'
'-x, -y, -z'
'x-1/2, y, -z-1/2'
'x, -y-1/2, z-1/2'
'-x-1/2, y-1/2, z'

loop_
_atom_site_type_symbol
_atom_site_label
_atom_site_fract_x
_atom_site_fract_y
_atom_site_fract_z
_atom_site_U_iso_or_equiv
_atom_site_adp_type
_atom_site_calc_flag
_atom_site_refinement_flags
_atom_site_occupancy
_atom_site_symmetry_multiplicity
Bi Bi1 0.58478(3) 0.927444(8) 0.409976(8) 0.02692(8) Uani d . 1 1
C C1 0.6114(8) 0.9358(2) 0.5411(2) 0.0348(13) Uani d . 1 1
C C2 0.5322(7) 0.8733(2) 0.5340(2) 0.0276(12) Uani d . 1 1
C C3 0.4845(8) 0.8344(3) 0.5757(2) 0.0369(14) Uani d . 1 1
H H3 0.5005 0.8454 0.6124 0.044 Uiso calc R 1 1
C C4 0.4128(9) 0.7790(3) 0.5623(2) 0.0451(15) Uani d . 1 1
H H4 0.3842 0.7517 0.5900 0.054 Uiso calc R 1 1
C C5 0.3831(8) 0.7637(2) 0.5087(2) 0.0362(14) Uani d . 1 1
H H5 0.3305 0.7268 0.4995 0.043 Uiso calc R 1 1
C C6 0.4334(7) 0.8044(2) 0.4685(2) 0.0279(12) Uani d . 1 1
C C7 0.4108(8) 0.7928(3) 0.4076(2) 0.0339(12) Uani d . 1 1
C C8 0.8739(8) 1.0495(3) 0.4255(2) 0.0371(14) Uani d . 1 1
H H8 0.8701 1.0371 0.4621 0.045 Uiso calc R 1 1
C C9 0.9543(9) 1.1047(3) 0.4129(3) 0.0444(16) Uani d . 1 1
H H9 1.0046 1.1284 0.4407 0.053 Uiso calc R 1 1
C C10 0.9591(8) 1.1240(3) 0.3596(3) 0.0428(16) Uani d . 1 1
H H10 1.0111 1.1611 0.3509 0.051 Uiso calc R 1 1
C C11 0.8854(8) 1.0877(2) 0.3182(3) 0.0374(14) Uani d . 1 1
C C12 0.8092(7) 1.0325(2) 0.3336(2) 0.0294(12) Uani d . 1 1
C C13 0.7411(8) 0.9921(2) 0.2917(2) 0.0295(12) Uani d . 1 1
C C14 0.7587(7) 1.0088(2) 0.2362(2) 0.0325(12) Uani d . 1 1
C C15 0.8327(8) 1.0661(3) 0.2218(3) 0.0415(15) Uani d . 1 1
H H15 0.8401 1.0775 0.1851 0.050 Uiso calc R 1 1
C C16 0.8920(8) 1.1039(3) 0.2615(3) 0.0446(16) Uani d . 1 1
H H16 0.9384 1.1415 0.2516 0.054 Uiso calc R 1 1
C C17 0.7019(8) 0.9676(3) 0.1964(2) 0.0382(14) Uani d . 1 1
H H17 0.7130 0.9770 0.1593 0.046 Uiso calc R 1 1
C C18 0.6295(8) 0.9130(3) 0.2120(2) 0.0388(15) Uani d . 1 1
H H18 0.5929 0.8849 0.1859 0.047 Uiso calc R 1 1
C C19 0.6121(8) 0.9010(3) 0.2682(2) 0.0359(13) Uani d . 1 1
H H19 0.5612 0.8643 0.2788 0.043 Uiso calc R 1 1
N N1 0.5069(6) 0.85734(18) 0.48132(17) 0.0255(9) Uani d . 1 1
N N2 0.8022(6) 1.01393(19) 0.38697(18) 0.0289(10) Uani d . 1 1
N N3 0.6644(6) 0.93903(19) 0.30713(18) 0.0299(10) Uani d . 1 1
N N4 0.8377(7) 0.8724(2) 0.4102(2) 0.0425(12) Uani d U 1 1
N N5 0.9810(8) 0.8931(2) 0.42447(19) 0.0407(12) Uani d U 1 1
N N6 1.1240(8) 0.9105(3) 0.4374(3) 0.0664(18) Uani d . 1 1
O O1 0.6725(5) 0.96081(16) 0.49748(15) 0.0378(9) Uani d . 1 1
O O2 0.6112(6) 0.95846(19) 0.58721(15) 0.0444(11) Uani d . 1 1
O O3 0.4755(6) 0.83368(16) 0.37533(15) 0.0393(10) Uani d . 1 1
O O4 0.3341(6) 0.74664(18) 0.39293(17) 0.0461(11) Uani d . 1 1
O O2W 0.7224(9) 0.7537(3) 0.3031(2) 0.0845(17) Uani d D 1 1
O O1W 0.9056(8) 0.2500(4) 0.1968(2) 0.0885(18) Uani d D 1 1
H H1WB 0.826(8) 0.245(4) 0.173(2) 0.106 Uiso d D 1 1
H H1WA 0.860(9) 0.253(4) 0.2279(14) 0.106 Uiso d D 1 1
H H2WA 0.827(6) 0.770(4) 0.298(4) 0.106 Uiso d D 1 1
H H2WB 0.664(9) 0.775(3) 0.325(3) 0.106 Uiso d D 1 1

loop_
_atom_site_aniso_label
_atom_site_aniso_U_11
_atom_site_aniso_U_22
_atom_site_aniso_U_33
_atom_site_aniso_U_12
_atom_site_aniso_U_13
_atom_site_aniso_U_23
Bi1 0.03314(13) 0.02196(11) 0.02565(12) -0.00099(9) -0.00045(9) 0.00002(9)
C1 0.033(3) 0.033(3) 0.038(4) 0.002(3) -0.006(3) -0.002(3)
C2 0.026(3) 0.028(3) 0.029(3) 0.003(2) -0.001(2) 0.000(2)
C3 0.040(3) 0.049(4) 0.022(3) 0.004(3) 0.002(2) 0.003(3)
C4 0.057(4) 0.048(4) 0.030(3) -0.003(3) 0.008(3) 0.009(3)
C5 0.041(4) 0.024(3) 0.044(4) -0.004(2) 0.000(3) 0.005(2)
C6 0.026(3) 0.026(3) 0.032(3) 0.002(2) 0.008(2) -0.001(2)
C7 0.032(3) 0.034(3) 0.036(3) 0.003(3) 0.002(3) -0.005(3)
C8 0.040(4) 0.032(3) 0.039(3) -0.001(3) -0.001(3) -0.006(3)
C9 0.047(4) 0.033(3) 0.053(4) -0.011(3) -0.005(3) -0.008(3)
C10 0.042(4) 0.026(3) 0.061(4) -0.008(3) 0.009(3) 0.001(3)
C11 0.033(3) 0.027(3) 0.052(4) -0.002(2) 0.001(3) 0.001(3)
C12 0.030(3) 0.027(3) 0.031(3) 0.001(2) 0.004(2) 0.000(2)
C13 0.030(3) 0.027(3) 0.031(3) 0.005(3) 0.001(2) 0.004(2)
C14 0.023(3) 0.035(3) 0.040(3) 0.006(2) 0.003(3) 0.009(3)
C15 0.042(4) 0.040(3) 0.042(4) 0.007(3) 0.008(3) 0.016(3)
C16 0.038(4) 0.027(3) 0.068(5) 0.003(3) 0.009(3) 0.019(3)
C17 0.040(4) 0.044(3) 0.030(3) 0.007(3) 0.004(3) 0.007(3)
C18 0.044(4) 0.042(3) 0.031(3) 0.003(3) -0.003(3) -0.005(3)
C19 0.048(4) 0.028(3) 0.032(3) -0.001(3) -0.003(3) 0.003(3)
N1 0.026(2) 0.024(2) 0.026(2) 0.0019(19) -0.0021(18) -0.0009(19)
N2 0.030(3) 0.026(2) 0.031(2) -0.0013(19) -0.0007(19) -0.003(2)
N3 0.034(3) 0.026(2) 0.030(2) -0.001(2) 0.000(2) 0.0016(19)
N4 0.036(3) 0.024(2) 0.067(4) 0.003(2) 0.003(3) 0.001(3)
N5 0.045(3) 0.048(3) 0.029(3) 0.017(3) 0.003(2) 0.005(2)
N6 0.046(4) 0.079(4) 0.074(5) 0.009(3) -0.020(3) -0.013(4)
O1 0.050(3) 0.031(2) 0.033(2) -0.0106(19) -0.0015(18) -0.0037(18)
O2 0.063(3) 0.042(2) 0.028(2) -0.002(2) -0.0074(19) -0.013(2)
O3 0.055(3) 0.033(2) 0.030(2) -0.0165(19) 0.0005(18) -0.0032(18)
O4 0.061(3) 0.034(2) 0.043(2) -0.017(2) -0.001(2) -0.011(2)
O2W 0.097(5) 0.097(4) 0.060(4) 0.028(4) 0.012(3) -0.006(3)
O1W 0.072(4) 0.133(5) 0.060(3) 0.012(4) -0.004(3) 0.002(4)

loop_
_atom_type_symbol
_atom_type_description
_atom_type_scat_dispersion_real
_atom_type_scat_dispersion_imag
_atom_type_scat_source
C C 0.0033 0.0016 'International Tables Vol C Tables 4.2.6.8 and 6.1.1.4'
H H 0.0000 0.0000 'International Tables Vol C Tables 4.2.6.8 and 6.1.1.4'
N N 0.0061 0.0033 'International Tables Vol C Tables 4.2.6.8 and 6.1.1.4'
O O 0.0106 0.0060 'International Tables Vol C Tables 4.2.6.8 and 6.1.1.4'
Bi Bi -4.1077 10.2566 'International Tables Vol C Tables 4.2.6.8 and 6.1.1.4'

loop_
_geom_angle_atom_site_label_1
_geom_angle_atom_site_label_2
_geom_angle_atom_site_label_3
_geom_angle
N4 Bi1 O1 86.86(17)
N4 Bi1 O3 78.28(17)
O1 Bi1 O3 133.54(13)
N4 Bi1 N1 80.63(16)
O1 Bi1 N1 67.21(13)
O3 Bi1 N1 67.04(13)
N4 Bi1 N2 84.17(16)
O1 Bi1 N2 77.98(13)
O3 Bi1 N2 141.95(13)
N1 Bi1 N2 142.54(14)
N4 Bi1 N3 82.51(17)
O1 Bi1 N3 141.97(14)
O3 Bi1 N3 79.61(13)
N1 Bi1 N3 144.98(14)
N2 Bi1 N3 64.70(14)
O2 C1 O1 125.4(5)
O2 C1 C2 118.7(5)
O1 C1 C2 115.9(5)
N1 C2 C3 120.2(5)
N1 C2 C1 113.9(5)
C3 C2 C1 125.9(5)
C4 C3 C2 118.7(5)
C4 C3 H3 120.6
C2 C3 H3 120.6
C5 C4 C3 120.7(5)
C5 C4 H4 119.7
C3 C4 H4 119.7
C4 C5 C6 118.1(5)
C4 C5 H5 121.0
C6 C5 H5 121.0
N1 C6 C5 121.3(5)
N1 C6 C7 115.1(4)
C5 C6 C7 123.6(5)
O4 C7 O3 125.6(5)
O4 C7 C6 118.6(5)
O3 C7 C6 115.9(5)
N2 C8 C9 122.1(6)
N2 C8 H8 118.9
C9 C8 H8 118.9
C10 C9 C8 119.7(6)
C10 C9 H9 120.2
C8 C9 H9 120.2
C9 C10 C11 119.6(5)
C9 C10 H10 120.2
C11 C10 H10 120.2
C12 C11 C10 117.8(5)
C12 C11 C16 119.5(5)
C10 C11 C16 122.6(5)
N2 C12 C11 122.3(5)
N2 C12 C13 118.0(4)
C11 C12 C13 119.6(5)
N3 C13 C14 122.2(5)
N3 C13 C12 119.1(4)
C14 C13 C12 118.7(5)
C17 C14 C13 117.7(5)
C17 C14 C15 122.0(5)
C13 C14 C15 120.3(5)
C16 C15 C14 120.1(6)
C16 C15 H15 120.0
C14 C15 H15 120.0
C15 C16 C11 121.6(5)
C15 C16 H16 119.2
C11 C16 H16 119.2
C18 C17 C14 120.1(5)
C18 C17 H17 119.9
C14 C17 H17 119.9
C17 C18 C19 118.3(5)
C17 C18 H18 120.9
C19 C18 H18 120.9
N3 C19 C18 123.4(5)
N3 C19 H19 118.3
C18 C19 H19 118.3
C6 N1 C2 120.9(5)
C6 N1 Bi1 120.0(3)
C2 N1 Bi1 119.1(3)
C8 N2 C12 118.4(5)
C8 N2 Bi1 122.4(4)
C12 N2 Bi1 117.4(3)
C19 N3 C13 118.3(5)
C19 N3 Bi1 124.3(4)
C13 N3 Bi1 116.6(3)
N5 N4 Bi1 121.1(4)
N6 N5 N4 176.5(7)
C1 O1 Bi1 121.5(3)
C7 O3 Bi1 121.5(3)
H2WA O2W H2WB 108(3)
H1WB O1W H1WA 111(4)

loop_
_geom_bond_atom_site_label_1
_geom_bond_atom_site_label_2
_geom_bond_site_symmetry_2
_geom_bond_distance
_geom_bond_publ_flag
Bi1 N4 . 2.209(5) y
Bi1 O1 . 2.339(4) y
Bi1 O3 . 2.380(4) y
Bi1 N1 . 2.396(4) y
Bi1 N2 . 2.549(4) y
Bi1 N3 . 2.577(5) y
Bi1 O2 5_676 2.905(4) y
C1 O2 . 1.227(7) ?
C1 O1 . 1.277(7) ?
C1 C2 . 1.509(7) ?
C2 N1 . 1.340(6) ?
C2 C3 . 1.376(7) ?
C3 C4 . 1.375(8) ?
C3 H3 . 0.9300 ?
C4 C5 . 1.362(8) ?
C4 H4 . 0.9300 ?
C5 C6 . 1.380(7) ?
C5 H5 . 0.9300 ?
C6 N1 . 1.327(6) ?
C6 C7 . 1.511(7) ?
C7 O4 . 1.219(6) ?
C7 O3 . 1.286(6) ?
C8 N2 . 1.331(7) ?
C8 C9 . 1.391(9) ?
C8 H8 . 0.9300 ?
C9 C10 . 1.364(8) ?
C9 H9 . 0.9300 ?
C10 C11 . 1.395(8) ?
C10 H10 . 0.9300 ?
C11 C12 . 1.394(7) ?
C11 C16 . 1.424(9) ?
C12 N2 . 1.362(6) ?
C12 C13 . 1.443(7) ?
C13 N3 . 1.354(6) ?
C13 C14 . 1.405(7) ?
C14 C17 . 1.392(8) ?
C14 C15 . 1.424(7) ?
C15 C16 . 1.348(9) ?
C15 H15 . 0.9300 ?
C16 H16 . 0.9300 ?
C17 C18 . 1.372(8) ?
C17 H17 . 0.9300 ?
C18 C19 . 1.396(8) ?
C18 H18 . 0.9300 ?
C19 N3 . 1.324(7) ?
C19 H19 . 0.9300 ?
N4 N5 . 1.192(7) ?
N5 N6 . 1.154(7) ?
O2W H2WA . 0.86(2) ?
O2W H2WB . 0.83(2) ?
O1W H1WB . 0.83(2) ?
O1W H1WA . 0.83(2) ?

loop_
_geom_hbond_atom_site_label_D
_geom_hbond_atom_site_label_H
_geom_hbond_atom_site_label_A
_geom_hbond_site_symmetry_A
_geom_hbond_distance_DH
_geom_hbond_distance_HA
_geom_hbond_distance_DA
_geom_hbond_angle_DHA
O1W H1WB O4 3_645 0.83(2) 1.98(3) 2.793(7) 167(8)
O2W H2WA O1W 3_755 0.86(2) 2.00(6) 2.709(9) 140(9)
O1W H1WA O2W 8_755 0.83(2) 1.92(2) 2.746(9) 173(9)
O2W H2WB O3 . 0.83(2) 2.25(2) 3.075(7) 172(8)

loop_
_geom_torsion_atom_site_label_1
_geom_torsion_atom_site_label_2
_geom_torsion_atom_site_label_3
_geom_torsion_atom_site_label_4
_geom_torsion
O2 C1 C2 N1 168.0(5)
O1 C1 C2 N1 -11.4(7)
O2 C1 C2 C3 -11.1(8)
O1 C1 C2 C3 169.6(5)
N1 C2 C3 C4 0.7(8)
C1 C2 C3 C4 179.7(6)
C2 C3 C4 C5 -2.4(9)
C3 C4 C5 C6 2.4(9)
C4 C5 C6 N1 -0.6(8)
C4 C5 C6 C7 179.1(5)
N1 C6 C7 O4 -175.7(5)
C5 C6 C7 O4 4.6(8)
N1 C6 C7 O3 4.2(7)
C5 C6 C7 O3 -175.6(5)
N2 C8 C9 C10 0.8(10)
C8 C9 C10 C11 -0.9(10)
C9 C10 C11 C12 0.0(9)
C9 C10 C11 C16 -177.5(6)
C10 C11 C12 N2 1.1(8)
C16 C11 C12 N2 178.7(5)
C10 C11 C12 C13 -176.4(5)
C16 C11 C12 C13 1.1(8)
N2 C12 C13 N3 3.5(7)
C11 C12 C13 N3 -178.9(5)
N2 C12 C13 C14 -175.8(5)
C11 C12 C13 C14 1.9(8)
N3 C13 C14 C17 -2.9(8)
C12 C13 C14 C17 176.3(5)
N3 C13 C14 C15 177.2(5)
C12 C13 C14 C15 -3.6(8)
C17 C14 C15 C16 -177.7(6)
C13 C14 C15 C16 2.2(8)
C14 C15 C16 C11 0.9(9)
C12 C11 C16 C15 -2.6(9)
C10 C11 C16 C15 174.8(6)
C13 C14 C17 C18 0.8(8)
C15 C14 C17 C18 -179.3(5)
C14 C17 C18 C19 1.1(8)
C17 C18 C19 N3 -1.1(9)
C5 C6 N1 C2 -1.1(8)
C7 C6 N1 C2 179.2(4)
C5 C6 N1 Bi1 -178.5(4)
C7 C6 N1 Bi1 1.8(6)
C3 C2 N1 C6 1.0(8)
C1 C2 N1 C6 -178.1(5)
C3 C2 N1 Bi1 178.5(4)
C1 C2 N1 Bi1 -0.6(6)
N4 Bi1 N1 C6 -85.3(4)
O1 Bi1 N1 C6 -175.8(4)
O3 Bi1 N1 C6 -4.1(4)
N2 Bi1 N1 C6 -152.7(3)
N3 Bi1 N1 C6 -23.0(5)
N4 Bi1 N1 C2 97.3(4)
O1 Bi1 N1 C2 6.7(3)
O3 Bi1 N1 C2 178.4(4)
N2 Bi1 N1 C2 29.9(5)
N3 Bi1 N1 C2 159.5(3)
C9 C8 N2 C12 0.3(8)
C9 C8 N2 Bi1 -163.9(5)
C11 C12 N2 C8 -1.2(8)
C13 C12 N2 C8 176.4(5)
C11 C12 N2 Bi1 163.7(4)
C13 C12 N2 Bi1 -18.7(6)
N4 Bi1 N2 C8 -93.7(4)
O1 Bi1 N2 C8 -5.6(4)
O3 Bi1 N2 C8 -156.2(4)
N1 Bi1 N2 C8 -27.4(5)
N3 Bi1 N2 C8 -178.1(5)
N4 Bi1 N2 C12 102.1(4)
O1 Bi1 N2 C12 -169.9(4)
O3 Bi1 N2 C12 39.6(5)
N1 Bi1 N2 C12 168.3(3)
N3 Bi1 N2 C12 17.6(3)
C18 C19 N3 C13 -1.0(8)
C18 C19 N3 Bi1 168.8(4)
C14 C13 N3 C19 3.0(8)
C12 C13 N3 C19 -176.2(5)
C14 C13 N3 Bi1 -167.6(4)
C12 C13 N3 Bi1 13.2(6)
N4 Bi1 N3 C19 87.4(4)
O1 Bi1 N3 C19 162.5(4)
O3 Bi1 N3 C19 8.0(4)
N1 Bi1 N3 C19 25.7(6)
N2 Bi1 N3 C19 174.5(5)
N4 Bi1 N3 C13 -102.7(4)
O1 Bi1 N3 C13 -27.6(5)
O3 Bi1 N3 C13 177.9(4)
N1 Bi1 N3 C13 -164.4(3)
N2 Bi1 N3 C13 -15.6(4)
O1 Bi1 N4 N5 -45.7(5)
O3 Bi1 N4 N5 178.6(5)
N1 Bi1 N4 N5 -113.1(5)
N2 Bi1 N4 N5 32.6(5)
N3 Bi1 N4 N5 97.7(5)
O2 C1 O1 Bi1 -160.5(4)
C2 C1 O1 Bi1 18.8(6)
N4 Bi1 O1 C1 -95.1(4)
O3 Bi1 O1 C1 -24.6(5)
N1 Bi1 O1 C1 -14.0(4)
N2 Bi1 O1 C1 -179.9(4)
N3 Bi1 O1 C1 -168.8(4)
O4 C7 O3 Bi1 171.5(5)
C6 C7 O3 Bi1 -8.3(6)
N4 Bi1 O3 C7 91.4(4)
O1 Bi1 O3 C7 17.4(5)
N1 Bi1 O3 C7 6.8(4)
N2 Bi1 O3 C7 155.8(4)
N3 Bi1 O3 C7 175.9(4)
